data_4324235
loop_
_publ_author_name
'Lani A. Seaman'
'Skye Fortier'
'Guang Wu'
'Trevor W. Hayton'

_publ_contact_author_email hayton@chem.ucsb.edu
_publ_contact_author_name 'Trevor W. Hayton'
_publ_section_title
;
 Comparison of the Redox Chemistry of Primary and Secondary Amides of
 U(IV): Isolation of a U(VI) Bis(imido) Complex or a Homoleptic U(VI)
 Amido Complex
;
_journal_name_full 'Inorganic Chemistry'
_journal_page_first 636
_journal_page_last 646
_journal_paper_doi 10.1021/ic101847b
_journal_volume 50
_journal_year 2011
_chemical_formula_sum 'C40 H92 Cl2 Li4 N6 O4 U'
_chemical_formula_weight 1057.89
_chemical_name_systematic ?
_space_group_IT_number 14
_symmetry_cell_setting monoclinic
_symmetry_space_group_name_Hall '-P 2yn'
_symmetry_space_group_name_H-M 'P 1 21/n 1'
_atom_sites_solution_hydrogens geom
_atom_sites_solution_primary direct
_atom_sites_solution_secondary difmap
_audit_creation_method SHELXL-97
_cell_angle_alpha 90.00
_cell_angle_beta 103.576(2)
_cell_angle_gamma 90.00
_cell_formula_units_Z 2
_cell_length_a 10.6583(6)
_cell_length_b 19.1616(11)
_cell_length_c 13.8312(8)
_cell_measurement_temperature 150(2)
_cell_volume 2745.8(3)
_computing_structure_refinement 'SHELXL-97 (Sheldrick, 1997)'
_computing_structure_solution 'SHELXS-97 (Sheldrick, 1990)'
_diffrn_ambient_temperature 150(2)
_diffrn_measured_fraction_theta_full 0.943
_diffrn_measured_fraction_theta_max 0.943
_diffrn_measurement_device_type 'CCD area detector'
_diffrn_measurement_method 'omega scan'
_diffrn_radiation_monochromator graphite
_diffrn_radiation_source 'fine-focus sealed tube'
_diffrn_radiation_type MoK\a
_diffrn_radiation_wavelength 0.71073
_diffrn_reflns_av_R_equivalents 0.0812
_diffrn_reflns_av_sigmaI/netI 0.0777
_diffrn_reflns_limit_h_max 4
_diffrn_reflns_limit_h_min -12
_diffrn_reflns_limit_k_max 20
_diffrn_reflns_limit_k_min -22
_diffrn_reflns_limit_l_max 15
_diffrn_reflns_limit_l_min -15
_diffrn_reflns_number 6891
_diffrn_reflns_theta_full 24.71
_diffrn_reflns_theta_max 24.71
_diffrn_reflns_theta_min 2.13
_exptl_absorpt_coefficient_mu 3.091
_exptl_absorpt_correction_T_max 0.476
_exptl_absorpt_correction_T_min 0.148
_exptl_absorpt_correction_type empirical
_exptl_absorpt_process_details 'psi scan'
_exptl_crystal_colour orange
_exptl_crystal_density_diffrn 1.280
_exptl_crystal_description rod
_exptl_crystal_F_000 1088
_exptl_crystal_size_max 0.5
_exptl_crystal_size_mid 0.2
_exptl_crystal_size_min 0.15
_refine_diff_density_max 3.104
_refine_diff_density_min -1.656
_refine_diff_density_rms 0.147
_refine_ls_extinction_method none
_refine_ls_goodness_of_fit_ref 0.938
_refine_ls_hydrogen_treatment mixed
_refine_ls_matrix_type full
_refine_ls_number_parameters 271
_refine_ls_number_reflns 4414
_refine_ls_number_restraints 0
_refine_ls_restrained_S_all 0.938
_refine_ls_R_factor_all 0.0745
_refine_ls_R_factor_gt 0.0447
_refine_ls_shift/su_max 0.100
_refine_ls_shift/su_mean 0.002
_refine_ls_structure_factor_coef Fsqd
_refine_ls_weighting_details 'calc w=1/[\s^2^(Fo^2^)+(0.0745P)^2^+0.0000P] where P=(Fo^2^+2Fc^2^)/3'
_refine_ls_weighting_scheme calc
_refine_ls_wR_factor_gt 0.1099
_refine_ls_wR_factor_ref 0.1227
_reflns_number_gt 2715
_reflns_number_total 4414
_reflns_threshold_expression >2sigma(I)
_cod_data_source_file ic101847b_si_002_1.cif
_cod_data_source_block Complex_1THF
_cod_database_code 4324235

loop_
_symmetry_equiv_pos_as_xyz
'x, y, z'
'-x+1/2, y+1/2, -z+1/2'
'-x, -y, -z'
'x-1/2, -y-1/2, z-1/2'

loop_
_atom_site_label
_atom_site_type_symbol
_atom_site_fract_x
_atom_site_fract_y
_atom_site_fract_z
_atom_site_U_iso_or_equiv
_atom_site_adp_type
_atom_site_occupancy
_atom_site_symmetry_multiplicity
_atom_site_calc_flag
_atom_site_refinement_flags
Li2 Li 0.9246(12) 1.0700(7) 0.4730(10) 0.047(3) Uani 1 1 d .
Cl1 Cl 0.9717(2) 1.00299(10) 0.62125(13) 0.0445(5) Uani 1 1 d .
U1 U 1.0000 1.0000 1.0000 0.02327(14) Uani 1 2 d S
O1 O 1.0144(6) 1.1556(4) 0.4968(4) 0.0601(18) Uani 1 1 d .
C8 C 0.6965(7) 1.0100(4) 1.1400(7) 0.055(3) Uani 1 1 d .
H8A H 0.7490 1.0210 1.2046 0.082 Uiso 1 1 calc R
H8B H 0.6074 1.0088 1.1428 0.082 Uiso 1 1 calc R
H8C H 0.7086 1.0450 1.0933 0.082 Uiso 1 1 calc R
N1 N 1.1622(5) 0.9595(3) 1.1361(4) 0.0304(14) Uani 1 1 d .
H1 H 1.222(8) 0.994(3) 1.146(6) 0.036 Uiso 1 1 calc .
N3 N 1.0056(5) 0.9088(3) 0.8872(5) 0.0332(15) Uani 1 1 d .
H3 H 1.091(7) 0.898(4) 0.899(5) 0.040 Uiso 1 1 calc .
N2 N 0.8671(5) 0.9451(3) 1.0920(4) 0.0316(15) Uani 1 1 d .
H2 H 0.895(7) 0.900(4) 1.096(5) 0.038 Uiso 1 1 calc .
C1 C 1.2365(7) 0.8985(4) 1.1811(5) 0.0350(18) Uani 1 1 d .
O2 O 0.7439(5) 1.0896(3) 0.4205(5) 0.0627(18) Uani 1 1 d .
C5 C 1.1450(9) 0.8433(5) 1.1972(8) 0.073(3) Uani 1 1 d .
H5A H 1.0982 0.8595 1.2443 0.110 Uiso 1 1 calc R
H5B H 1.1924 0.8019 1.2225 0.110 Uiso 1 1 calc R
H5C H 1.0855 0.8328 1.1353 0.110 Uiso 1 1 calc R
C3 C 0.9403(7) 0.8466(4) 0.8381(6) 0.039(2) Uani 1 1 d .
C2 C 0.7350(7) 0.9401(5) 1.1075(6) 0.042(2) Uani 1 1 d .
C12 C 0.8036(8) 0.8661(5) 0.7834(7) 0.055(3) Uani 1 1 d .
H12A H 0.7584 0.8851 0.8299 0.083 Uiso 1 1 calc R
H12B H 0.7593 0.8253 0.7528 0.083 Uiso 1 1 calc R
H12C H 0.8068 0.9002 0.7333 0.083 Uiso 1 1 calc R
C11 C 1.0107(8) 0.8170(4) 0.7628(6) 0.053(2) Uani 1 1 d .
H11A H 1.0152 0.8520 0.7141 0.079 Uiso 1 1 calc R
H11B H 0.9647 0.7771 0.7306 0.079 Uiso 1 1 calc R
H11C H 1.0965 0.8034 0.7966 0.079 Uiso 1 1 calc R
C9 C 0.6383(7) 0.9188(5) 1.0114(6) 0.055(2) Uani 1 1 d .
H9A H 0.6453 0.9503 0.9589 0.083 Uiso 1 1 calc R
H9B H 0.5523 0.9207 1.0215 0.083 Uiso 1 1 calc R
H9C H 0.6569 0.8722 0.9935 0.083 Uiso 1 1 calc R
C7 C 0.7299(8) 0.8855(5) 1.1881(6) 0.064(3) Uani 1 1 d .
H7A H 0.7439 0.8399 1.1641 0.096 Uiso 1 1 calc R
H7B H 0.6468 0.8871 1.2037 0.096 Uiso 1 1 calc R
H7C H 0.7957 0.8956 1.2469 0.096 Uiso 1 1 calc R
C6 C 1.3248(8) 0.9168(5) 1.2821(6) 0.062(3) Uani 1 1 d .
H6A H 1.3793 0.9553 1.2743 0.092 Uiso 1 1 calc R
H6B H 1.3773 0.8772 1.3075 0.092 Uiso 1 1 calc R
H6C H 1.2733 0.9295 1.3277 0.092 Uiso 1 1 calc R
C10 C 0.9311(8) 0.7890(4) 0.9141(6) 0.054(2) Uani 1 1 d .
H10A H 1.0163 0.7767 0.9509 0.081 Uiso 1 1 calc R
H10B H 0.8896 0.7487 0.8797 0.081 Uiso 1 1 calc R
H10C H 0.8817 0.8059 0.9591 0.081 Uiso 1 1 calc R
C4 C 1.3203(9) 0.8708(5) 1.1154(7) 0.071(3) Uani 1 1 d .
H4A H 1.2670 0.8580 1.0519 0.107 Uiso 1 1 calc R
H4B H 1.3669 0.8306 1.1461 0.107 Uiso 1 1 calc R
H4C H 1.3803 0.9063 1.1066 0.107 Uiso 1 1 calc R
C20 C 0.6392(8) 1.0451(5) 0.4289(7) 0.061(3) Uani 1 1 d .
H20A H 0.6569 1.0225 0.4935 0.073 Uiso 1 1 calc R
H20B H 0.6249 1.0094 0.3777 0.073 Uiso 1 1 calc R
C16 C 1.1538(10) 1.1503(7) 0.5167(8) 0.097(4) Uani 1 1 d .
H16A H 1.1814 1.1464 0.4549 0.116 Uiso 1 1 calc R
H16B H 1.1835 1.1094 0.5571 0.116 Uiso 1 1 calc R
C19 C 0.5248(8) 1.0918(6) 0.4161(8) 0.079(3) Uani 1 1 d .
H19A H 0.4455 1.0670 0.3873 0.095 Uiso 1 1 calc R
H19B H 0.5185 1.1122 0.4790 0.095 Uiso 1 1 calc R
C14 C 1.1042(15) 1.2475(7) 0.6049(11) 0.138(6) Uani 1 1 d .
H14A H 1.1085 1.2978 0.5983 0.165 Uiso 1 1 calc R
H14B H 1.1085 1.2358 0.6738 0.165 Uiso 1 1 calc R
C17 C 0.6910(9) 1.1506(6) 0.3636(10) 0.106(5) Uani 1 1 d .
H17A H 0.7221 1.1928 0.4001 0.128 Uiso 1 1 calc R
H17B H 0.7162 1.1516 0.3006 0.128 Uiso 1 1 calc R
C13 C 0.9827(14) 1.2179(7) 0.5361(10) 0.128(6) Uani 1 1 d .
H13A H 0.9171 1.2098 0.5731 0.153 Uiso 1 1 calc R
H13B H 0.9487 1.2506 0.4830 0.153 Uiso 1 1 calc R
C18 C 0.5526(10) 1.1457(7) 0.3472(10) 0.113(5) Uani 1 1 d .
H18A H 0.5147 1.1326 0.2788 0.136 Uiso 1 1 calc R
H18B H 0.5167 1.1903 0.3602 0.136 Uiso 1 1 calc R
C15 C 1.2055(17) 1.2133(7) 0.5694(10) 0.138(6) Uani 1 1 d .
H15A H 1.2765 1.2017 0.6250 0.165 Uiso 1 1 calc R
H15B H 1.2376 1.2442 0.5251 0.165 Uiso 1 1 calc R
Li1 Li 0.9878(10) 1.0014(7) 0.7932(9) 0.035(3) Uani 1 1 d .

loop_
_atom_site_aniso_label
_atom_site_aniso_U_11
_atom_site_aniso_U_22
_atom_site_aniso_U_33
_atom_site_aniso_U_23
_atom_site_aniso_U_13
_atom_site_aniso_U_12
Li2 0.039(8) 0.045(9) 0.053(9) -0.002(7) 0.001(6) 0.001(6)
Cl1 0.0628(11) 0.0515(12) 0.0233(9) 0.0020(10) 0.0182(8) 0.0105(12)
U1 0.02494(19) 0.0222(2) 0.0235(2) 0.0003(2) 0.00752(12) -0.0006(2)
O1 0.078(5) 0.053(4) 0.049(4) -0.001(3) 0.013(3) -0.015(4)
C8 0.032(4) 0.078(8) 0.056(6) -0.009(5) 0.018(4) 0.007(4)
N1 0.029(3) 0.029(4) 0.035(4) -0.006(3) 0.010(3) -0.003(3)
N3 0.025(3) 0.030(4) 0.047(4) 0.008(3) 0.012(3) 0.002(3)
N2 0.023(3) 0.041(4) 0.035(3) 0.007(3) 0.015(3) 0.003(3)
C1 0.031(4) 0.037(5) 0.037(4) -0.002(4) 0.008(3) 0.008(3)
O2 0.038(3) 0.065(4) 0.086(5) 0.027(4) 0.015(3) 0.002(3)
C5 0.058(6) 0.041(6) 0.113(9) 0.036(6) 0.005(6) 0.012(5)
C3 0.045(5) 0.029(4) 0.043(5) -0.009(4) 0.009(4) 0.000(4)
C2 0.030(4) 0.057(6) 0.041(5) 0.013(4) 0.014(4) -0.009(4)
C12 0.045(5) 0.052(6) 0.065(6) -0.018(5) 0.005(4) -0.021(4)
C11 0.065(6) 0.043(5) 0.054(5) -0.010(5) 0.020(4) 0.009(4)
C9 0.028(4) 0.086(7) 0.052(5) -0.003(5) 0.009(4) -0.010(4)
C7 0.039(5) 0.098(8) 0.061(6) 0.033(6) 0.021(4) -0.015(5)
C6 0.049(5) 0.065(6) 0.060(6) 0.004(5) -0.008(4) 0.016(5)
C10 0.073(6) 0.038(5) 0.051(5) -0.002(4) 0.014(5) -0.010(4)
C4 0.077(7) 0.077(7) 0.063(6) 0.002(6) 0.025(5) 0.047(6)
C20 0.055(6) 0.071(7) 0.055(6) 0.013(5) 0.010(5) -0.006(5)
C16 0.077(8) 0.148(12) 0.062(7) -0.013(8) 0.010(6) -0.054(8)
C19 0.045(5) 0.101(9) 0.093(8) -0.005(7) 0.022(6) -0.010(6)
C14 0.207(16) 0.064(8) 0.103(9) -0.006(6) -0.044(9) -0.028(7)
C17 0.046(6) 0.103(10) 0.166(13) 0.073(9) 0.017(7) 0.018(6)
C13 0.175(15) 0.057(9) 0.128(11) -0.024(8) -0.012(10) 0.024(9)
C18 0.057(7) 0.109(11) 0.173(13) 0.048(10) 0.024(8) 0.029(7)
C15 0.207(16) 0.064(8) 0.103(9) -0.006(6) -0.044(9) -0.028(7)
Li1 0.035(6) 0.044(7) 0.029(6) -0.006(7) 0.013(5) 0.012(7)

loop_
_atom_type_symbol
_atom_type_description
_atom_type_scat_dispersion_real
_atom_type_scat_dispersion_imag
_atom_type_scat_source
C C 0.0033 0.0016 'International Tables Vol C Tables 4.2.6.8 and 6.1.1.4'
H H 0.0000 0.0000 'International Tables Vol C Tables 4.2.6.8 and 6.1.1.4'
N N 0.0061 0.0033 'International Tables Vol C Tables 4.2.6.8 and 6.1.1.4'
Li Li -0.0003 0.0001 'International Tables Vol C Tables 4.2.6.8 and 6.1.1.4'
O O 0.0106 0.0060 'International Tables Vol C Tables 4.2.6.8 and 6.1.1.4'
Cl Cl 0.1484 0.1585 'International Tables Vol C Tables 4.2.6.8 and 6.1.1.4'
U U -9.6767 9.6646 'International Tables Vol C Tables 4.2.6.8 and 6.1.1.4'

loop_
_geom_angle_atom_site_label_1
_geom_angle_atom_site_label_2
_geom_angle_atom_site_label_3
_geom_angle
_geom_angle_site_symmetry_1
_geom_angle_site_symmetry_3
O1 Li2 O2 108.5(7) . .
O1 Li2 Cl1 109.1(7) . 3_776
O2 Li2 Cl1 117.6(7) . 3_776
O1 Li2 Cl1 108.9(6) . .
O2 Li2 Cl1 114.9(7) . .
Cl1 Li2 Cl1 97.2(5) 3_776 .
O1 Li2 Li2 119.5(8) . 3_776
O2 Li2 Li2 132.0(9) . 3_776
Cl1 Li2 Li2 48.8(4) 3_776 3_776
Cl1 Li2 Li2 48.4(4) . 3_776
Li1 Cl1 Li2 128.4(4) . 3_776
Li1 Cl1 Li2 146.6(5) . .
Li2 Cl1 Li2 82.8(5) 3_776 .
N3 U1 N3 180.000(2) . 3_777
N3 U1 N2 98.0(2) . .
N3 U1 N2 82.0(2) 3_777 .
N3 U1 N2 82.0(2) . 3_777
N3 U1 N2 98.0(2) 3_777 3_777
N2 U1 N2 180.000(1) . 3_777
N3 U1 N1 99.0(2) . .
N3 U1 N1 81.0(2) 3_777 .
N2 U1 N1 81.0(2) . .
N2 U1 N1 99.0(2) 3_777 .
N3 U1 N1 81.0(2) . 3_777
N3 U1 N1 99.0(2) 3_777 3_777
N2 U1 N1 99.0(2) . 3_777
N2 U1 N1 81.0(2) 3_777 3_777
N1 U1 N1 180.000(2) . 3_777
N3 U1 Li1 131.3(3) . 3_777
N3 U1 Li1 48.7(3) 3_777 3_777
N2 U1 Li1 48.9(3) . 3_777
N2 U1 Li1 131.1(3) 3_777 3_777
N1 U1 Li1 48.9(3) . 3_777
N1 U1 Li1 131.1(3) 3_777 3_777
C13 O1 C16 108.7(9) . .
C13 O1 Li2 131.0(9) . .
C16 O1 Li2 115.2(8) . .
C2 C8 H8A 109.5 . .
C2 C8 H8B 109.5 . .
H8A C8 H8B 109.5 . .
C2 C8 H8C 109.5 . .
H8A C8 H8C 109.5 . .
H8B C8 H8C 109.5 . .
C1 N1 Li1 117.5(6) . 3_777
C1 N1 U1 145.0(5) . .
Li1 N1 U1 76.7(3) 3_777 .
C1 N1 H1 104(5) . .
Li1 N1 H1 103(5) 3_777 .
U1 N1 H1 103(5) . .
C3 N3 Li1 114.8(6) . .
C3 N3 U1 146.0(5) . .
Li1 N3 U1 77.3(4) . .
C3 N3 H3 104(5) . .
Li1 N3 H3 103(5) . .
U1 N3 H3 104(5) . .
C2 N2 Li1 117.4(6) . 3_777
C2 N2 U1 145.1(5) . .
Li1 N2 U1 76.8(4) 3_777 .
C2 N2 H2 104(5) . .
Li1 N2 H2 103(5) 3_777 .
U1 N2 H2 103(5) . .
N1 C1 C5 108.8(6) . .
N1 C1 C4 111.2(7) . .
C5 C1 C4 109.9(8) . .
N1 C1 C6 111.0(6) . .
C5 C1 C6 108.0(7) . .
C4 C1 C6 107.8(7) . .
C20 O2 C17 108.3(7) . .
C20 O2 Li2 125.6(7) . .
C17 O2 Li2 126.1(7) . .
C1 C5 H5A 109.5 . .
C1 C5 H5B 109.5 . .
H5A C5 H5B 109.5 . .
C1 C5 H5C 109.5 . .
H5A C5 H5C 109.5 . .
H5B C5 H5C 109.5 . .
N3 C3 C12 109.0(6) . .
N3 C3 C11 111.3(7) . .
C12 C3 C11 108.6(7) . .
N3 C3 C10 111.4(6) . .
C12 C3 C10 107.9(7) . .
C11 C3 C10 108.6(7) . .
N2 C2 C8 108.8(6) . .
N2 C2 C9 111.2(6) . .
C8 C2 C9 108.8(7) . .
N2 C2 C7 110.3(6) . .
C8 C2 C7 109.3(7) . .
C9 C2 C7 108.5(7) . .
C3 C12 H12A 109.5 . .
C3 C12 H12B 109.5 . .
H12A C12 H12B 109.5 . .
C3 C12 H12C 109.5 . .
H12A C12 H12C 109.5 . .
H12B C12 H12C 109.5 . .
C3 C11 H11A 109.5 . .
C3 C11 H11B 109.5 . .
H11A C11 H11B 109.5 . .
C3 C11 H11C 109.5 . .
H11A C11 H11C 109.5 . .
H11B C11 H11C 109.5 . .
C2 C9 H9A 109.5 . .
C2 C9 H9B 109.5 . .
H9A C9 H9B 109.5 . .
C2 C9 H9C 109.5 . .
H9A C9 H9C 109.5 . .
H9B C9 H9C 109.5 . .
C2 C7 H7A 109.5 . .
C2 C7 H7B 109.5 . .
H7A C7 H7B 109.5 . .
C2 C7 H7C 109.5 . .
H7A C7 H7C 109.5 . .
H7B C7 H7C 109.5 . .
C1 C6 H6A 109.5 . .
C1 C6 H6B 109.5 . .
H6A C6 H6B 109.5 . .
C1 C6 H6C 109.5 . .
H6A C6 H6C 109.5 . .
H6B C6 H6C 109.5 . .
C3 C10 H10A 109.5 . .
C3 C10 H10B 109.5 . .
H10A C10 H10B 109.5 . .
C3 C10 H10C 109.5 . .
H10A C10 H10C 109.5 . .
H10B C10 H10C 109.5 . .
C1 C4 H4A 109.5 . .
C1 C4 H4B 109.5 . .
H4A C4 H4B 109.5 . .
C1 C4 H4C 109.5 . .
H4A C4 H4C 109.5 . .
H4B C4 H4C 109.5 . .
O2 C20 C19 105.3(8) . .
O2 C20 H20A 110.7 . .
C19 C20 H20A 110.7 . .
O2 C20 H20B 110.7 . .
C19 C20 H20B 110.7 . .
H20A C20 H20B 108.8 . .
O1 C16 C15 106.7(12) . .
O1 C16 H16A 110.4 . .
C15 C16 H16A 110.4 . .
O1 C16 H16B 110.4 . .
C15 C16 H16B 110.4 . .
H16A C16 H16B 108.6 . .
C18 C19 C20 102.3(8) . .
C18 C19 H19A 111.3 . .
C20 C19 H19A 111.3 . .
C18 C19 H19B 111.3 . .
C20 C19 H19B 111.3 . .
H19A C19 H19B 109.2 . .
C15 C14 C13 102.3(12) . .
C15 C14 H14A 111.3 . .
C13 C14 H14A 111.3 . .
C15 C14 H14B 111.3 . .
C13 C14 H14B 111.3 . .
H14A C14 H14B 109.2 . .
C18 C17 O2 106.6(9) . .
C18 C17 H17A 110.4 . .
O2 C17 H17A 110.4 . .
C18 C17 H17B 110.4 . .
O2 C17 H17B 110.4 . .
H17A C17 H17B 108.6 . .
O1 C13 C14 108.4(11) . .
O1 C13 H13A 110.0 . .
C14 C13 H13A 110.0 . .
O1 C13 H13B 110.0 . .
C14 C13 H13B 110.0 . .
H13A C13 H13B 108.4 . .
C17 C18 C19 107.2(9) . .
C17 C18 H18A 110.3 . .
C19 C18 H18A 110.3 . .
C17 C18 H18B 110.3 . .
C19 C18 H18B 110.3 . .
H18A C18 H18B 108.5 . .
C14 C15 C16 108.8(14) . .
C14 C15 H15A 109.9 . .
C16 C15 H15A 109.9 . .
C14 C15 H15B 109.9 . .
C16 C15 H15B 109.9 . .
H15A C15 H15B 108.3 . .
N3 Li1 N1 89.0(5) . 3_777
N3 Li1 N2 90.0(5) . 3_777
N1 Li1 N2 88.9(5) 3_777 3_777
N3 Li1 Cl1 126.3(6) . .
N1 Li1 Cl1 124.1(5) 3_777 .
N2 Li1 Cl1 126.8(6) 3_777 .

loop_
_geom_bond_atom_site_label_1
_geom_bond_atom_site_label_2
_geom_bond_distance
_geom_bond_site_symmetry_2
Li2 O1 1.889(15) .
Li2 O2 1.929(14) .
Li2 Cl1 2.357(14) 3_776
Li2 Cl1 2.371(14) .
Li2 Li2 3.13(3) 3_776
Cl1 Li1 2.344(12) .
Cl1 Li2 2.357(14) 3_776
U1 N3 2.352(6) .
U1 N3 2.352(6) 3_777
U1 N2 2.362(6) .
U1 N2 2.362(6) 3_777
U1 N1 2.368(6) .
U1 N1 2.368(6) 3_777
U1 Li1 2.833(12) 3_777
O1 C13 1.385(14) .
O1 C16 1.450(12) .
C8 C2 1.501(11) .
C8 H8A 0.9600 .
C8 H8B 0.9600 .
C8 H8C 0.9600 .
N1 C1 1.465(9) .
N1 Li1 2.193(13) 3_777
N1 H1 0.91(7) .
N3 C3 1.464(9) .
N3 Li1 2.180(14) .
N3 H3 0.90(7) .
N2 C2 1.475(9) .
N2 Li1 2.194(13) 3_777
N2 H2 0.91(8) .
C1 C5 1.491(11) .
C1 C4 1.511(11) .
C1 C6 1.531(10) .
O2 C20 1.431(10) .
O2 C17 1.448(11) .
C5 H5A 0.9600 .
C5 H5B 0.9600 .
C5 H5C 0.9600 .
C3 C12 1.523(11) .
C3 C11 1.528(11) .
C3 C10 1.544(11) .
C2 C9 1.534(10) .
C2 C7 1.539(10) .
C12 H12A 0.9600 .
C12 H12B 0.9600 .
C12 H12C 0.9600 .
C11 H11A 0.9600 .
C11 H11B 0.9600 .
C11 H11C 0.9600 .
C9 H9A 0.9600 .
C9 H9B 0.9600 .
C9 H9C 0.9600 .
C7 H7A 0.9600 .
C7 H7B 0.9600 .
C7 H7C 0.9600 .
C6 H6A 0.9600 .
C6 H6B 0.9600 .
C6 H6C 0.9600 .
C10 H10A 0.9600 .
C10 H10B 0.9600 .
C10 H10C 0.9600 .
C4 H4A 0.9600 .
C4 H4B 0.9600 .
C4 H4C 0.9600 .
C20 C19 1.490(12) .
C20 H20A 0.9700 .
C20 H20B 0.9700 .
C16 C15 1.451(15) .
C16 H16A 0.9700 .
C16 H16B 0.9700 .
C19 C18 1.482(14) .
C19 H19A 0.9700 .
C19 H19B 0.9700 .
C14 C15 1.44(2) .
C14 C13 1.526(16) .
C14 H14A 0.9700 .
C14 H14B 0.9700 .
C17 C18 1.442(13) .
C17 H17A 0.9700 .
C17 H17B 0.9700 .
C13 H13A 0.9700 .
C13 H13B 0.9700 .
C18 H18A 0.9700 .
C18 H18B 0.9700 .
C15 H15A 0.9700 .
C15 H15B 0.9700 .
Li1 N1 2.193(12) 3_777
Li1 N2 2.194(13) 3_777

loop_
_geom_torsion_atom_site_label_1
_geom_torsion_atom_site_label_2
_geom_torsion_atom_site_label_3
_geom_torsion_atom_site_label_4
_geom_torsion
_geom_torsion_site_symmetry_1
_geom_torsion_site_symmetry_4
O1 Li2 Cl1 Li1 47.9(11) . .
O2 Li2 Cl1 Li1 -74.0(10) . .
Cl1 Li2 Cl1 Li1 161.0(6) 3_776 .
Li2 Li2 Cl1 Li1 161.0(6) 3_776 .
O1 Li2 Cl1 Li2 -113.1(8) . 3_776
O2 Li2 Cl1 Li2 125.0(9) . 3_776
Cl1 Li2 Cl1 Li2 0.000(1) 3_776 3_776
O2 Li2 O1 C13 40.8(13) . .
Cl1 Li2 O1 C13 170.1(9) 3_776 .
Cl1 Li2 O1 C13 -84.9(11) . .
Li2 Li2 O1 C13 -137.1(11) 3_776 .
O2 Li2 O1 C16 -167.7(7) . .
Cl1 Li2 O1 C16 -38.4(9) 3_776 .
Cl1 Li2 O1 C16 66.6(9) . .
Li2 Li2 O1 C16 14.4(13) 3_776 .
N3 U1 N1 C1 -19.3(9) . .
N3 U1 N1 C1 160.7(9) 3_777 .
N2 U1 N1 C1 77.4(8) . .
N2 U1 N1 C1 -102.6(8) 3_777 .
N1 U1 N1 C1 89(100) 3_777 .
Li1 U1 N1 C1 119.3(10) 3_777 .
N3 U1 N1 Li1 -138.5(4) . 3_777
N3 U1 N1 Li1 41.5(4) 3_777 3_777
N2 U1 N1 Li1 -41.8(4) . 3_777
N2 U1 N1 Li1 138.2(4) 3_777 3_777
N1 U1 N1 Li1 -30(100) 3_777 3_777
N3 U1 N3 C3 -137(100) 3_777 .
N2 U1 N3 C3 23.7(9) . .
N2 U1 N3 C3 -156.3(9) 3_777 .
N1 U1 N3 C3 105.9(9) . .
N1 U1 N3 C3 -74.1(9) 3_777 .
Li1 U1 N3 C3 64.2(9) 3_777 .
N3 U1 N3 Li1 -21(100) 3_777 .
N2 U1 N3 Li1 139.5(3) . .
N2 U1 N3 Li1 -40.5(3) 3_777 .
N1 U1 N3 Li1 -138.4(3) . .
N1 U1 N3 Li1 41.6(3) 3_777 .
Li1 U1 N3 Li1 180.000(5) 3_777 .
N3 U1 N2 C2 -101.0(9) . .
N3 U1 N2 C2 79.0(9) 3_777 .
N2 U1 N2 C2 64(100) 3_777 .
N1 U1 N2 C2 161.1(9) . .
N1 U1 N2 C2 -18.9(9) 3_777 .
Li1 U1 N2 C2 119.3(10) 3_777 .
N3 U1 N2 Li1 139.7(4) . 3_777
N3 U1 N2 Li1 -40.3(4) 3_777 3_777
N2 U1 N2 Li1 -55(100) 3_777 3_777
N1 U1 N2 Li1 41.8(4) . 3_777
N1 U1 N2 Li1 -138.2(4) 3_777 3_777
Li1 N1 C1 C5 49.6(9) 3_777 .
U1 N1 C1 C5 -57.3(11) . .
Li1 N1 C1 C4 170.8(7) 3_777 .
U1 N1 C1 C4 63.9(11) . .
Li1 N1 C1 C6 -69.2(8) 3_777 .
U1 N1 C1 C6 -176.1(6) . .
O1 Li2 O2 C20 -153.8(8) . .
Cl1 Li2 O2 C20 81.8(10) 3_776 .
Cl1 Li2 O2 C20 -31.8(11) . .
Li2 Li2 O2 C20 23.7(16) 3_776 .
O1 Li2 O2 C17 28.1(13) . .
Cl1 Li2 O2 C17 -96.3(11) 3_776 .
Cl1 Li2 O2 C17 150.2(9) . .
Li2 Li2 O2 C17 -154.4(12) 3_776 .
Li1 N3 C3 C12 -48.3(8) . .
U1 N3 C3 C12 56.3(11) . .
Li1 N3 C3 C11 71.5(8) . .
U1 N3 C3 C11 176.1(6) . .
Li1 N3 C3 C10 -167.2(6) . .
U1 N3 C3 C10 -62.6(11) . .
Li1 N2 C2 C8 45.8(8) 3_777 .
U1 N2 C2 C8 -61.3(11) . .
Li1 N2 C2 C9 165.5(7) 3_777 .
U1 N2 C2 C9 58.4(12) . .
Li1 N2 C2 C7 -74.2(9) 3_777 .
U1 N2 C2 C7 178.8(7) . .
C17 O2 C20 C19 -24.0(11) . .
Li2 O2 C20 C19 157.6(8) . .
C13 O1 C16 C15 -0.7(14) . .
Li2 O1 C16 C15 -158.4(9) . .
O2 C20 C19 C18 31.8(11) . .
C20 O2 C17 C18 6.1(14) . .
Li2 O2 C17 C18 -175.6(10) . .
C16 O1 C13 C14 -13.1(15) . .
Li2 O1 C13 C14 139.8(11) . .
C15 C14 C13 O1 21.6(16) . .
O2 C17 C18 C19 14.5(15) . .
C20 C19 C18 C17 -28.4(14) . .
C13 C14 C15 C16 -21.9(17) . .
O1 C16 C15 C14 15.1(16) . .
C3 N3 Li1 N1 101.2(6) . 3_777
U1 N3 Li1 N1 -45.1(3) . 3_777
C3 N3 Li1 N2 -169.9(5) . 3_777
U1 N3 Li1 N2 43.8(3) . 3_777
C3 N3 Li1 Cl1 -31.8(9) . .
U1 N3 Li1 Cl1 -178.1(6) . .
Li2 Cl1 Li1 N3 -36.8(9) 3_776 .
Li2 Cl1 Li1 N3 167.6(6) . .
Li2 Cl1 Li1 N1 -154.8(6) 3_776 3_777
Li2 Cl1 Li1 N1 49.6(12) . 3_777
Li2 Cl1 Li1 N2 86.6(8) 3_776 3_777
Li2 Cl1 Li1 N2 -69.0(10) . 3_777
